data_2235596
loop_
_publ_author_name
'Xu, Wei'
'Qi, Jin--Li'

_publ_section_title
;
 Di-\m-adipato-\k^4^<i>O</i>^1^:<i>O</i>^6^-bis{aqua[5,6-diphenyl-3-(pyridin-2-yl)-1,2,4-triazine-\k^2^<i>N</i>^2^,<i>N</i>^3^]copper(II)}
;
_journal_coeditor_code RK2363
_journal_issue 7
_journal_name_full 'Acta Crystallographica Section E'
_journal_page_first m906
_journal_paper_doi 10.1107/S1600536812025676
_journal_volume 68
_journal_year 2012
_chemical_formula_iupac '[Cu2 (C6 H8 O4)2 (C20 H14 N4)2 (H2 O)2]'
_chemical_formula_moiety 'C52 H48 Cu2 N8 O10'
_chemical_formula_sum 'C52 H48 Cu2 N8 O10'
_chemical_formula_weight 1072.08
_chemical_name_systematic
;
Di-\m-adipato-\k^4^<i>O</i>^1^:<i>O</i>^6^-bis{aqua[5,6-diphenyl-3-(pyridin-2-
yl)-1,2,4-triazine-\k^2^<i>N</i>^2^,<i>N</i>^3^]copper(II)}
;
_space_group_IT_number 2
_symmetry_cell_setting triclinic
_symmetry_space_group_name_Hall '-P 1'
_symmetry_space_group_name_H-M 'P -1'
_atom_sites_solution_hydrogens geom
_atom_sites_solution_primary direct
_atom_sites_solution_secondary difmap
_audit_creation_method SHELXL97
_cell_angle_alpha 78.96(3)
_cell_angle_beta 68.76(3)
_cell_angle_gamma 76.85(3)
_cell_formula_units_Z 1
_cell_length_a 9.4825(19)
_cell_length_b 10.616(2)
_cell_length_c 13.080(3)
_cell_measurement_reflns_used 8025
_cell_measurement_temperature 295(2)
_cell_measurement_theta_max 27.5
_cell_measurement_theta_min 3.3
_cell_volume 1186.4(5)
_computing_cell_refinement '<i>RAPID-AUTO</i> (Rigaku, 1998)'
_computing_data_collection '<i>RAPID-AUTO</i> (Rigaku, 1998)'
_computing_data_reduction '<i>CrystalStructure</i> (Rigaku/MSC, 2004)'
_computing_molecular_graphics '<i>SHELXTL</i>  (Sheldrick, 2008)'
_computing_publication_material '<i>SHELXL97</i> (Sheldrick, 2008)'
_computing_structure_refinement '<i>SHELXL97</i> (Sheldrick, 2008)'
_computing_structure_solution '<i>SHELXS97</i> (Sheldrick, 2008)'
_diffrn_ambient_temperature 295(2)
_diffrn_measured_fraction_theta_full 0.974
_diffrn_measured_fraction_theta_max 0.974
_diffrn_measurement_device_type 'Rigaku R-AXIS RAPID CCD'
_diffrn_measurement_method \w--scans
_diffrn_radiation_monochromator graphite
_diffrn_radiation_source 'fine-focus sealed tube'
_diffrn_radiation_type MoK\a
_diffrn_radiation_wavelength 0.71073
_diffrn_reflns_av_R_equivalents 0.0613
_diffrn_reflns_av_sigmaI/netI 0.0817
_diffrn_reflns_limit_h_max 11
_diffrn_reflns_limit_h_min -12
_diffrn_reflns_limit_k_max 13
_diffrn_reflns_limit_k_min -13
_diffrn_reflns_limit_l_max 16
_diffrn_reflns_limit_l_min -16
_diffrn_reflns_number 11646
_diffrn_reflns_theta_full 27.48
_diffrn_reflns_theta_max 27.48
_diffrn_reflns_theta_min 3.31
_diffrn_standards_decay_% 0
_exptl_absorpt_coefficient_mu 0.967
_exptl_absorpt_correction_T_max 0.863
_exptl_absorpt_correction_T_min 0.756
_exptl_absorpt_correction_type multi-scan
_exptl_absorpt_process_details '(<i>ABSCOR</i>; Higashi, 1995)'
_exptl_crystal_colour brown
_exptl_crystal_density_diffrn 1.501
_exptl_crystal_density_method 'not measured'
_exptl_crystal_description plate
_exptl_crystal_F_000 554
_exptl_crystal_size_max 0.30
_exptl_crystal_size_mid 0.19
_exptl_crystal_size_min 0.11
_refine_diff_density_max 0.611
_refine_diff_density_min -0.513
_refine_ls_extinction_method none
_refine_ls_goodness_of_fit_ref 1.018
_refine_ls_hydrogen_treatment mixed
_refine_ls_matrix_type full
_refine_ls_number_parameters 333
_refine_ls_number_reflns 5295
_refine_ls_number_restraints 3
_refine_ls_restrained_S_all 1.017
_refine_ls_R_factor_all 0.1120
_refine_ls_R_factor_gt 0.0568
_refine_ls_shift/su_max 0.000
_refine_ls_shift/su_mean 0.000
_refine_ls_structure_factor_coef Fsqd
_refine_ls_weighting_details 'calc w=1/[\s^2^(Fo^2^)+(0.0516P)^2^+0.8435P] where P=(Fo^2^+2Fc^2^)/3'
_refine_ls_weighting_scheme calc
_refine_ls_wR_factor_gt 0.1124
_refine_ls_wR_factor_ref 0.1349
_reflns_number_gt 3207
_reflns_number_total 5295
_reflns_threshold_expression >2\s(I)
_cod_data_source_file rk2363.cif
_cod_data_source_block I
_cod_database_code 2235596
_cod_database_fobs_code 2235596

loop_
_symmetry_equiv_pos_as_xyz
'x, y, z'
'-x, -y, -z'

loop_
_atom_site_type_symbol
_atom_site_label
_atom_site_fract_x
_atom_site_fract_y
_atom_site_fract_z
_atom_site_U_iso_or_equiv
_atom_site_adp_type
_atom_site_calc_flag
_atom_site_refinement_flags
_atom_site_occupancy
_atom_site_symmetry_multiplicity
Cu Cu1 0.24237(6) 0.28612(5) 0.46540(4) 0.03879(17) Uani d . 1 1
N N1 0.4452(4) 0.2512(3) 0.4938(3) 0.0374(8) Uani d . 1 1
N N2 0.3453(3) 0.4301(3) 0.3587(3) 0.0333(7) Uani d . 1 1
N N3 0.5595(3) 0.5336(3) 0.3071(3) 0.0343(7) Uani d . 1 1
N N4 0.3041(3) 0.4987(3) 0.2743(3) 0.0355(7) Uani d . 1 1
O O1 0.0833(3) 0.3122(3) 0.3970(2) 0.0390(6) Uani d . 1 1
O O2 0.2814(3) 0.1907(3) 0.2883(3) 0.0488(7) Uani d . 1 1
O O3 0.0418(3) -0.2164(3) 0.3245(3) 0.0570(8) Uani d . 1 1
O O4 -0.1845(3) -0.1321(3) 0.4379(3) 0.0488(8) Uani d . 1 1
O O5 0.0969(3) 0.4299(3) 0.5999(3) 0.0495(8) Uani d D 1 1
H H5A 0.042(4) 0.375(3) 0.634(4) 0.074 Uiso d D 1 1
H H5B 0.040(4) 0.501(2) 0.593(4) 0.074 Uiso d D 1 1
C C1 0.4946(5) 0.1514(4) 0.5589(3) 0.0436(10) Uani d . 1 1
H H1A 0.4325 0.0892 0.5955 0.052 Uiso calc R 1 1
C C2 0.6347(5) 0.1373(4) 0.5739(3) 0.0460(11) Uani d . 1 1
H H2A 0.6684 0.0647 0.6170 0.055 Uiso calc R 1 1
C C3 0.7228(5) 0.2320(4) 0.5244(4) 0.0471(11) Uani d . 1 1
H H3A 0.8152 0.2262 0.5362 0.057 Uiso calc R 1 1
C C4 0.6740(4) 0.3366(4) 0.4566(3) 0.0404(9) Uani d . 1 1
H H4A 0.7322 0.4020 0.4221 0.048 Uiso calc R 1 1
C C5 0.5364(4) 0.3401(4) 0.4422(3) 0.0333(8) Uani d . 1 1
C C6 0.7323(4) 0.7259(4) 0.1838(4) 0.0414(10) Uani d . 1 1
H H6A 0.7876 0.6483 0.2068 0.050 Uiso calc R 1 1
C C7 0.7968(5) 0.8365(4) 0.1501(4) 0.0495(11) Uani d . 1 1
H H7A 0.8964 0.8330 0.1486 0.059 Uiso calc R 1 1
C C8 0.7152(5) 0.9530(4) 0.1183(4) 0.0520(12) Uani d . 1 1
H H8A 0.7591 1.0279 0.0959 0.062 Uiso calc R 1 1
C C9 0.5676(5) 0.9572(4) 0.1200(4) 0.0497(11) Uani d . 1 1
H H9A 0.5117 1.0358 0.0996 0.060 Uiso calc R 1 1
C C10 0.5033(5) 0.8481(4) 0.1509(4) 0.0419(10) Uani d . 1 1
H H10A 0.4046 0.8525 0.1502 0.050 Uiso calc R 1 1
C C11 0.5839(4) 0.7290(3) 0.1840(3) 0.0331(8) Uani d . 1 1
C C12 0.2046(4) 0.6241(4) 0.1017(4) 0.0423(10) Uani d . 1 1
H H12A 0.1287 0.6023 0.1676 0.051 Uiso calc R 1 1
C C13 0.1724(5) 0.6510(4) 0.0040(4) 0.0492(11) Uani d . 1 1
H H13A 0.0761 0.6445 0.0043 0.059 Uiso calc R 1 1
C C14 0.2816(5) 0.6872(4) -0.0934(4) 0.0510(11) Uani d . 1 1
H H14A 0.2587 0.7071 -0.1586 0.061 Uiso calc R 1 1
C C15 0.4258(5) 0.6942(4) -0.0942(3) 0.0444(10) Uani d . 1 1
H H15A 0.4999 0.7191 -0.1601 0.053 Uiso calc R 1 1
C C16 0.4600(5) 0.6642(4) 0.0026(3) 0.0379(9) Uani d . 1 1
H H16A 0.5579 0.6675 0.0011 0.045 Uiso calc R 1 1
C C17 0.3498(4) 0.6293(3) 0.1022(3) 0.0323(8) Uani d . 1 1
C C18 0.4794(4) 0.4412(3) 0.3645(3) 0.0308(8) Uani d . 1 1
C C19 0.5105(4) 0.6140(3) 0.2307(3) 0.0320(8) Uani d . 1 1
C C20 0.3880(4) 0.5838(3) 0.2046(3) 0.0322(8) Uani d . 1 1
C C21 0.1506(4) 0.2554(4) 0.3093(3) 0.0363(9) Uani d . 1 1
C C22 0.0629(5) 0.2733(4) 0.2294(4) 0.0424(10) Uani d . 1 1
H H22A -0.0456 0.2783 0.2717 0.051 Uiso calc R 1 1
H H22B 0.0762 0.3559 0.1834 0.051 Uiso calc R 1 1
C C23 0.1097(5) 0.1676(4) 0.1553(3) 0.0441(10) Uani d . 1 1
H H23A 0.2148 0.1694 0.1071 0.053 Uiso calc R 1 1
H H23B 0.0456 0.1878 0.1090 0.053 Uiso calc R 1 1
C C24 0.0991(5) 0.0304(4) 0.2136(4) 0.0525(11) Uani d . 1 1
H H24A 0.1160 -0.0266 0.1590 0.063 Uiso calc R 1 1
H H24B 0.1818 0.0018 0.2443 0.063 Uiso calc R 1 1
C C25 -0.0463(5) 0.0133(4) 0.3027(4) 0.0595(13) Uani d . 1 1
H H25A -0.1292 0.0445 0.2724 0.071 Uiso calc R 1 1
H H25B -0.0616 0.0685 0.3583 0.071 Uiso calc R 1 1
C C26 -0.0602(5) -0.1238(4) 0.3594(3) 0.0393(9) Uani d . 1 1

loop_
_atom_site_aniso_label
_atom_site_aniso_U_11
_atom_site_aniso_U_22
_atom_site_aniso_U_33
_atom_site_aniso_U_12
_atom_site_aniso_U_13
_atom_site_aniso_U_23
Cu1 0.0376(3) 0.0390(3) 0.0392(3) -0.0141(2) -0.0134(2) 0.0069(2)
N1 0.0387(18) 0.0370(18) 0.034(2) -0.0073(14) -0.0125(15) 0.0035(15)
N2 0.0339(16) 0.0338(17) 0.0325(19) -0.0103(13) -0.0124(14) 0.0033(14)
N3 0.0330(17) 0.0318(17) 0.036(2) -0.0066(13) -0.0103(14) -0.0015(14)
N4 0.0364(17) 0.0380(18) 0.0308(19) -0.0067(14) -0.0130(14) 0.0026(14)
O1 0.0372(14) 0.0379(15) 0.0414(18) -0.0135(12) -0.0097(13) -0.0023(13)
O2 0.0369(16) 0.0528(18) 0.058(2) -0.0044(14) -0.0162(14) -0.0125(15)
O3 0.0568(19) 0.0408(17) 0.061(2) -0.0117(15) -0.0073(16) 0.0011(16)
O4 0.0459(17) 0.0403(16) 0.050(2) -0.0119(13) -0.0076(15) 0.0081(14)
O5 0.0481(18) 0.0387(16) 0.056(2) -0.0060(13) -0.0129(16) -0.0035(15)
C1 0.045(2) 0.041(2) 0.037(3) -0.0053(18) -0.0106(19) 0.0029(19)
C2 0.045(2) 0.050(3) 0.035(3) 0.007(2) -0.016(2) -0.001(2)
C3 0.034(2) 0.062(3) 0.044(3) 0.000(2) -0.015(2) -0.010(2)
C4 0.038(2) 0.041(2) 0.043(3) -0.0060(18) -0.0153(19) -0.0050(19)
C5 0.035(2) 0.034(2) 0.029(2) -0.0043(16) -0.0095(17) -0.0043(16)
C6 0.037(2) 0.036(2) 0.048(3) -0.0079(17) -0.0110(19) -0.0018(19)
C7 0.045(2) 0.046(2) 0.060(3) -0.020(2) -0.012(2) -0.007(2)
C8 0.069(3) 0.037(2) 0.055(3) -0.027(2) -0.018(2) 0.001(2)
C9 0.068(3) 0.030(2) 0.054(3) -0.009(2) -0.026(2) 0.001(2)
C10 0.046(2) 0.033(2) 0.050(3) -0.0080(17) -0.019(2) -0.0043(19)
C11 0.037(2) 0.0273(18) 0.035(2) -0.0111(15) -0.0100(17) -0.0014(16)
C12 0.035(2) 0.050(2) 0.037(2) -0.0076(18) -0.0116(18) 0.0057(19)
C13 0.042(2) 0.058(3) 0.047(3) -0.004(2) -0.021(2) 0.001(2)
C14 0.064(3) 0.046(3) 0.039(3) 0.002(2) -0.023(2) 0.000(2)
C15 0.057(3) 0.036(2) 0.029(2) -0.0072(19) -0.002(2) -0.0014(18)
C16 0.040(2) 0.033(2) 0.037(2) -0.0084(16) -0.0085(18) -0.0025(17)
C17 0.041(2) 0.0256(18) 0.031(2) -0.0087(15) -0.0126(17) -0.0012(16)
C18 0.0319(19) 0.0302(19) 0.029(2) -0.0081(15) -0.0077(16) -0.0034(16)
C19 0.0287(18) 0.0308(19) 0.032(2) -0.0051(15) -0.0064(16) -0.0005(16)
C20 0.0288(18) 0.0264(18) 0.037(2) -0.0041(15) -0.0071(16) -0.0027(16)
C21 0.036(2) 0.031(2) 0.042(3) -0.0163(17) -0.0109(18) 0.0036(18)
C22 0.046(2) 0.038(2) 0.043(3) -0.0154(18) -0.017(2) 0.0094(19)
C23 0.049(2) 0.052(3) 0.034(2) -0.021(2) -0.016(2) 0.008(2)
C24 0.064(3) 0.048(3) 0.041(3) -0.020(2) -0.006(2) -0.007(2)
C25 0.059(3) 0.046(3) 0.062(4) -0.013(2) -0.007(3) -0.002(2)
C26 0.046(2) 0.034(2) 0.038(3) -0.0121(18) -0.014(2) -0.0003(18)

loop_
_atom_type_symbol
_atom_type_description
_atom_type_scat_dispersion_real
_atom_type_scat_dispersion_imag
_atom_type_scat_source
C C 0.0033 0.0016 'International Tables Vol C Tables 4.2.6.8 and 6.1.1.4'
H H 0.0000 0.0000 'International Tables Vol C Tables 4.2.6.8 and 6.1.1.4'
N N 0.0061 0.0033 'International Tables Vol C Tables 4.2.6.8 and 6.1.1.4'
O O 0.0106 0.0060 'International Tables Vol C Tables 4.2.6.8 and 6.1.1.4'
Cu Cu 0.3201 1.2651 'International Tables Vol C Tables 4.2.6.8 and 6.1.1.4'

loop_
_geom_angle_atom_site_label_1
_geom_angle_atom_site_label_2
_geom_angle_atom_site_label_3
_geom_angle_site_symmetry_1
_geom_angle_site_symmetry_3
_geom_angle
O1 Cu1 O5 . . 94.47(11)
O1 Cu1 N1 . . 164.40(13)
O1 Cu1 N2 . . 92.22(11)
O4 Cu1 O1 2_556 . 96.02(12)
O4 Cu1 O5 2_556 . 94.45(12)
O4 Cu1 N1 2_556 . 90.71(12)
O4 Cu1 N2 2_556 . 168.98(12)
N1 Cu1 O5 . . 99.04(12)
N2 Cu1 O5 . . 92.19(12)
N2 Cu1 N1 . . 79.55(12)
C1 N1 C5 . . 117.8(3)
C1 N1 Cu1 . . 126.9(3)
C5 N1 Cu1 . . 115.3(2)
C18 N2 N4 . . 117.7(3)
C18 N2 Cu1 . . 115.4(2)
N4 N2 Cu1 . . 126.0(2)
C18 N3 C19 . . 117.8(3)
C20 N4 N2 . . 120.5(3)
C21 O1 Cu1 . . 104.0(2)
C26 O4 Cu1 . 2_556 126.9(3)
Cu1 O5 H5A . . 90(4)
Cu1 O5 H5B . . 129(4)
H5A O5 H5B . . 108(3)
N1 C1 C2 . . 122.4(4)
N1 C1 H1A . . 118.8
C2 C1 H1A . . 118.8
C3 C2 C1 . . 118.8(4)
C3 C2 H2A . . 120.6
C1 C2 H2A . . 120.6
C2 C3 C4 . . 119.8(4)
C2 C3 H3A . . 120.1
C4 C3 H3A . . 120.1
C5 C4 C3 . . 117.6(4)
C5 C4 H4A . . 121.2
C3 C4 H4A . . 121.2
N1 C5 C4 . . 123.4(3)
N1 C5 C18 . . 114.3(3)
C4 C5 C18 . . 122.2(4)
C7 C6 C11 . . 120.4(4)
C7 C6 H6A . . 119.8
C11 C6 H6A . . 119.8
C6 C7 C8 . . 120.6(4)
C6 C7 H7A . . 119.7
C8 C7 H7A . . 119.7
C7 C8 C9 . . 119.3(4)
C7 C8 H8A . . 120.3
C9 C8 H8A . . 120.3
C10 C9 C8 . . 120.9(4)
C10 C9 H9A . . 119.6
C8 C9 H9A . . 119.6
C9 C10 C11 . . 120.7(4)
C9 C10 H10A . . 119.6
C11 C10 H10A . . 119.6
C6 C11 C10 . . 118.1(3)
C6 C11 C19 . . 119.8(3)
C10 C11 C19 . . 121.6(3)
C13 C12 C17 . . 120.5(4)
C13 C12 H12A . . 119.7
C17 C12 H12A . . 119.7
C14 C13 C12 . . 120.4(4)
C14 C13 H13A . . 119.8
C12 C13 H13A . . 119.8
C13 C14 C15 . . 119.8(4)
C13 C14 H14A . . 120.1
C15 C14 H14A . . 120.1
C16 C15 C14 . . 120.1(4)
C16 C15 H15A . . 120.0
C14 C15 H15A . . 120.0
C15 C16 C17 . . 120.8(4)
C15 C16 H16A . . 119.6
C17 C16 H16A . . 119.6
C16 C17 C12 . . 118.3(3)
C16 C17 C20 . . 121.7(3)
C12 C17 C20 . . 119.6(3)
N3 C18 N2 . . 124.6(3)
N3 C18 C5 . . 120.5(3)
N2 C18 C5 . . 114.9(3)
N3 C19 C20 . . 118.0(3)
N3 C19 C11 . . 115.9(3)
C20 C19 C11 . . 126.0(3)
N4 C20 C19 . . 118.7(3)
N4 C20 C17 . . 114.1(3)
C19 C20 C17 . . 127.0(3)
O2 C21 O1 . . 122.7(4)
O2 C21 C22 . . 120.5(4)
O1 C21 C22 . . 116.8(3)
C23 C22 C21 . . 115.3(3)
C23 C22 H22A . . 108.5
C21 C22 H22A . . 108.5
C23 C22 H22B . . 108.5
C21 C22 H22B . . 108.5
H22A C22 H22B . . 107.5
C22 C23 C24 . . 115.8(4)
C22 C23 H23A . . 108.3
C24 C23 H23A . . 108.3
C22 C23 H23B . . 108.3
C24 C23 H23B . . 108.3
H23A C23 H23B . . 107.4
C25 C24 C23 . . 116.0(4)
C25 C24 H24A . . 108.3
C23 C24 H24A . . 108.3
C25 C24 H24B . . 108.3
C23 C24 H24B . . 108.3
H24A C24 H24B . . 107.4
C24 C25 C26 . . 116.6(4)
C24 C25 H25A . . 108.2
C26 C25 H25A . . 108.2
C24 C25 H25B . . 108.2
C26 C25 H25B . . 108.2
H25A C25 H25B . . 107.3
O3 C26 O4 . . 125.7(4)
O3 C26 C25 . . 120.3(4)
O4 C26 C25 . . 113.9(4)

loop_
_geom_bond_atom_site_label_1
_geom_bond_atom_site_label_2
_geom_bond_site_symmetry_2
_geom_bond_distance
Cu1 O1 . 1.961(3)
Cu1 O4 2_556 1.921(3)
Cu1 O5 . 2.375(3)
Cu1 N1 . 2.029(3)
Cu1 N2 . 2.028(3)
N1 C1 . 1.336(5)
N1 C5 . 1.341(5)
N2 C18 . 1.333(4)
N2 N4 . 1.334(4)
N3 C18 . 1.321(5)
N3 C19 . 1.332(4)
N4 C20 . 1.329(5)
O1 C21 . 1.283(5)
O2 C21 . 1.235(4)
O3 C26 . 1.236(5)
O4 C26 . 1.260(5)
O4 Cu1 2_556 1.921(3)
O5 H5A . 0.829(18)
O5 H5B . 0.830(18)
C1 C2 . 1.383(5)
C1 H1A . 0.9300
C2 C3 . 1.367(6)
C2 H2A . 0.9300
C3 C4 . 1.385(6)
C3 H3A . 0.9300
C4 C5 . 1.376(5)
C4 H4A . 0.9300
C5 C18 . 1.481(5)
C6 C7 . 1.372(6)
C6 C11 . 1.399(5)
C6 H6A . 0.9300
C7 C8 . 1.378(6)
C7 H7A . 0.9300
C8 C9 . 1.382(6)
C8 H8A . 0.9300
C9 C10 . 1.356(6)
C9 H9A . 0.9300
C10 C11 . 1.401(5)
C10 H10A . 0.9300
C11 C19 . 1.463(5)
C12 C13 . 1.382(6)
C12 C17 . 1.394(5)
C12 H12A . 0.9300
C13 C14 . 1.371(6)
C13 H13A . 0.9300
C14 C15 . 1.382(6)
C14 H14A . 0.9300
C15 C16 . 1.380(6)
C15 H15A . 0.9300
C16 C17 . 1.390(5)
C16 H16A . 0.9300
C17 C20 . 1.477(5)
C19 C20 . 1.438(5)
C21 C22 . 1.516(5)
C22 C23 . 1.508(6)
C22 H22A . 0.9700
C22 H22B . 0.9700
C23 C24 . 1.516(6)
C23 H23A . 0.9700
C23 H23B . 0.9700
C24 C25 . 1.470(6)
C24 H24A . 0.9700
C24 H24B . 0.9700
C25 C26 . 1.513(6)
C25 H25A . 0.9700
C25 H25B . 0.9700

loop_
_geom_hbond_atom_site_label_D
_geom_hbond_atom_site_label_H
_geom_hbond_atom_site_label_A
_geom_hbond_site_symmetry_A
_geom_hbond_distance_DH
_geom_hbond_distance_HA
_geom_hbond_distance_DA
_geom_hbond_angle_DHA
_geom_hbond_publ_flag
O5 H5A O3 2_556 0.83 1.92 2.721(3) 161 y
O5 H5B O1 2_566 0.83 2.06 2.878(4) 167 y
